data_7008406
loop_
_publ_author_name
'Izod, Keith'
'Young, Jonathan'
'Clegg, William'
'Harrington, Ross W.'

_publ_section_title
;
 Effect of peripheral donor substituents on the binding modes of
 phosphinomethanide ligands. Synthesis and crystal structures of alkali
 metal derivatives of an O-functionalised phosphinomethanide ligand.
;
_journal_issue 9
_journal_name_full 'Dalton transactions (Cambridge, England : 2003)'
_journal_page_first 1658
_journal_page_last 1663
_journal_paper_doi 10.1039/b502416a
_journal_year 2005
_chemical_formula_moiety 'C23 H37 O2 P Si2'
_chemical_formula_sum 'C23 H37 O2 P Si2'
_chemical_formula_weight 432.68
_chemical_name_systematic
;
?
;
_space_group_IT_number 2
_symmetry_cell_setting triclinic
_symmetry_space_group_name_Hall '-P 1'
_symmetry_space_group_name_H-M 'P -1'
_atom_sites_solution_hydrogens geom
_atom_sites_solution_primary direct
_atom_sites_solution_secondary difmap
_audit_creation_method SHELXL-97
_cell_angle_alpha 73.502(1)
_cell_angle_beta 86.635(1)
_cell_angle_gamma 77.341(1)
_cell_formula_units_Z 2
_cell_length_a 7.2142(4)
_cell_length_b 11.2764(6)
_cell_length_c 16.3272(8)
_cell_measurement_reflns_used 7650
_cell_measurement_temperature 150(2)
_cell_measurement_theta_max 28.57
_cell_measurement_theta_min 2.60
_cell_volume 1242.57(11)
_computing_cell_refinement 'Bruker SAINT'
_computing_data_collection 'Bruker SMART'
_computing_data_reduction 'Bruker SAINT'
_computing_molecular_graphics 'Bruker SHELXTL'
_computing_publication_material 'Bruker SHELXTL and local programs'
_computing_structure_refinement 'Bruker SHELXTL'
_computing_structure_solution 'Bruker SHELXTL'
_diffrn_ambient_temperature 150(2)
_diffrn_measured_fraction_theta_full 0.988
_diffrn_measured_fraction_theta_max 0.904
_diffrn_measurement_device_type 'Bruker SMART 1K CCD diffractometer'
_diffrn_measurement_method 'thin-slice \w scans'
_diffrn_radiation_monochromator graphite
_diffrn_radiation_source 'fine-focus sealed tube'
_diffrn_radiation_type MoK\a
_diffrn_radiation_wavelength 0.71073
_diffrn_reflns_av_R_equivalents 0.0232
_diffrn_reflns_av_sigmaI/netI 0.0382
_diffrn_reflns_limit_h_max 9
_diffrn_reflns_limit_h_min -9
_diffrn_reflns_limit_k_max 14
_diffrn_reflns_limit_k_min -15
_diffrn_reflns_limit_l_max 21
_diffrn_reflns_limit_l_min -21
_diffrn_reflns_number 11239
_diffrn_reflns_theta_full 26.00
_diffrn_reflns_theta_max 28.77
_diffrn_reflns_theta_min 1.93
_diffrn_standards_number 0
_exptl_absorpt_coefficient_mu 0.223
_exptl_absorpt_correction_T_max 0.916
_exptl_absorpt_correction_T_min 0.897
_exptl_absorpt_correction_type multi-scan
_exptl_absorpt_process_details SADABS
_exptl_crystal_colour colourless
_exptl_crystal_density_diffrn 1.156
_exptl_crystal_density_method 'not measured'
_exptl_crystal_description block
_exptl_crystal_F_000 468
_exptl_crystal_size_max 0.50
_exptl_crystal_size_mid 0.40
_exptl_crystal_size_min 0.40
_refine_diff_density_max 0.317
_refine_diff_density_min -0.192
_refine_diff_density_rms 0.047
_refine_ls_extinction_method none
_refine_ls_goodness_of_fit_ref 1.037
_refine_ls_hydrogen_treatment constr
_refine_ls_matrix_type full
_refine_ls_number_parameters 261
_refine_ls_number_reflns 5839
_refine_ls_number_restraints 0
_refine_ls_restrained_S_all 1.037
_refine_ls_R_factor_all 0.0499
_refine_ls_R_factor_gt 0.0346
_refine_ls_shift/su_max 0.001
_refine_ls_shift/su_mean 0.000
_refine_ls_structure_factor_coef Fsqd
_refine_ls_weighting_details 'calc w=1/[\s^2^(Fo^2^)+(0.0467P)^2^+0.2510P] where P=(Fo^2^+2Fc^2^)/3'
_refine_ls_weighting_scheme calc
_refine_ls_wR_factor_gt 0.0868
_refine_ls_wR_factor_ref 0.0948
_reflns_number_gt 4611
_reflns_number_total 5839
_reflns_threshold_expression I>2\s(I)
_cod_data_source_file b502416a.txt
_cod_data_source_block ki144_9
_cod_database_code 7008406

loop_
_symmetry_equiv_pos_as_xyz
'x, y, z'
'-x, -y, -z'

loop_
_atom_site_label
_atom_site_type_symbol
_atom_site_fract_x
_atom_site_fract_y
_atom_site_fract_z
_atom_site_U_iso_or_equiv
_atom_site_adp_type
_atom_site_occupancy
_atom_site_symmetry_multiplicity
_atom_site_calc_flag
_atom_site_refinement_flags
_atom_site_disorder_assembly
_atom_site_disorder_group
P1 P 0.05225(5) 0.82071(3) 0.24146(2) 0.01877(9) Uani 1 1 d . . .
Si1 Si 0.11836(6) 0.67050(4) 0.11108(3) 0.02426(11) Uani 1 1 d . . .
Si2 Si 0.07980(6) 0.52833(4) 0.30838(3) 0.02410(11) Uani 1 1 d . . .
O1 O -0.09994(16) 1.23860(10) 0.16685(7) 0.0305(3) Uani 1 1 d . . .
O2 O -0.31942(16) 1.01626(11) 0.38746(8) 0.0367(3) Uani 1 1 d . . .
C1 C 0.1631(2) 0.66414(13) 0.22671(9) 0.0208(3) Uani 1 1 d . . .
H1 H 0.3034 0.6513 0.2343 0.025 Uiso 1 1 calc R . .
C2 C 0.1079(3) 0.83004(16) 0.03504(10) 0.0333(4) Uani 1 1 d . . .
H2A H 0.0825 0.8276 -0.0227 0.050 Uiso 1 1 calc R . .
H2B H 0.2296 0.8549 0.0357 0.050 Uiso 1 1 calc R . .
H2C H 0.0061 0.8916 0.0520 0.050 Uiso 1 1 calc R . .
C3 C 0.3162(3) 0.55905(19) 0.07515(12) 0.0457(5) Uani 1 1 d . . .
H3A H 0.2925 0.5610 0.0162 0.069 Uiso 1 1 calc R . .
H3B H 0.3234 0.4731 0.1125 0.069 Uiso 1 1 calc R . .
H3C H 0.4365 0.5847 0.0779 0.069 Uiso 1 1 calc R . .
C4 C -0.1149(3) 0.63077(17) 0.09815(12) 0.0388(4) Uani 1 1 d . . .
H4A H -0.2174 0.6885 0.1183 0.058 Uiso 1 1 calc R . .
H4B H -0.1139 0.5434 0.1316 0.058 Uiso 1 1 calc R . .
H4C H -0.1356 0.6396 0.0377 0.058 Uiso 1 1 calc R . .
C5 C 0.2013(3) 0.48428(17) 0.41413(11) 0.0413(4) Uani 1 1 d . . .
H5A H 0.1794 0.4020 0.4486 0.062 Uiso 1 1 calc R . .
H5B H 0.1502 0.5486 0.4439 0.062 Uiso 1 1 calc R . .
H5C H 0.3381 0.4792 0.4053 0.062 Uiso 1 1 calc R . .
C6 C 0.1478(3) 0.38117(15) 0.27222(12) 0.0357(4) Uani 1 1 d . . .
H6A H 0.2853 0.3626 0.2628 0.054 Uiso 1 1 calc R . .
H6B H 0.0811 0.3937 0.2188 0.054 Uiso 1 1 calc R . .
H6C H 0.1127 0.3102 0.3161 0.054 Uiso 1 1 calc R . .
C7 C -0.1827(2) 0.56692(17) 0.32552(12) 0.0365(4) Uani 1 1 d . . .
H7A H -0.2208 0.4955 0.3678 0.055 Uiso 1 1 calc R . .
H7B H -0.2489 0.5832 0.2714 0.055 Uiso 1 1 calc R . .
H7C H -0.2160 0.6424 0.3463 0.055 Uiso 1 1 calc R . .
C8 C 0.21960(19) 0.92472(14) 0.19359(9) 0.0205(3) Uani 1 1 d . . .
C9 C 0.4037(2) 0.88069(15) 0.16791(10) 0.0286(3) Uani 1 1 d . . .
H9 H 0.4510 0.7921 0.1786 0.034 Uiso 1 1 calc R . .
C10 C 0.5193(2) 0.96309(17) 0.12713(11) 0.0346(4) Uani 1 1 d . . .
H10 H 0.6441 0.9312 0.1101 0.042 Uiso 1 1 calc R . .
C11 C 0.4512(2) 1.09208(17) 0.11143(10) 0.0328(4) Uani 1 1 d . . .
H11 H 0.5284 1.1492 0.0824 0.039 Uiso 1 1 calc R . .
C12 C 0.2708(2) 1.13810(15) 0.13794(10) 0.0282(3) Uani 1 1 d . . .
H12 H 0.2262 1.2268 0.1279 0.034 Uiso 1 1 calc R . .
C13 C 0.1537(2) 1.05615(14) 0.17913(9) 0.0218(3) Uani 1 1 d . . .
C14 C -0.0398(2) 1.10816(14) 0.20930(10) 0.0277(3) Uani 1 1 d . . .
H14A H -0.1321 1.0612 0.1981 0.033 Uiso 1 1 calc R . .
H14B H -0.0359 1.0963 0.2717 0.033 Uiso 1 1 calc R . .
C15 C -0.2755(2) 1.29098(16) 0.19928(12) 0.0349(4) Uani 1 1 d . . .
H15A H -0.3707 1.2431 0.1947 0.052 Uiso 1 1 calc R . .
H15B H -0.3175 1.3795 0.1662 0.052 Uiso 1 1 calc R . .
H15C H -0.2597 1.2866 0.2593 0.052 Uiso 1 1 calc R . .
C16 C 0.0958(2) 0.80783(13) 0.35460(9) 0.0204(3) Uani 1 1 d . . .
C17 C 0.2803(2) 0.76385(15) 0.38853(10) 0.0267(3) Uani 1 1 d . . .
H17 H 0.3823 0.7395 0.3531 0.032 Uiso 1 1 calc R . .
C18 C 0.3170(2) 0.75514(16) 0.47232(10) 0.0330(4) Uani 1 1 d . . .
H18 H 0.4423 0.7225 0.4946 0.040 Uiso 1 1 calc R . .
C19 C 0.1701(3) 0.79422(17) 0.52380(10) 0.0354(4) Uani 1 1 d . . .
H19 H 0.1949 0.7905 0.5811 0.042 Uiso 1 1 calc R . .
C20 C -0.0119(2) 0.83850(16) 0.49132(10) 0.0323(4) Uani 1 1 d . . .
H20 H -0.1120 0.8651 0.5268 0.039 Uiso 1 1 calc R . .
C21 C -0.0526(2) 0.84517(14) 0.40714(9) 0.0235(3) Uani 1 1 d . . .
C22 C -0.2569(2) 0.89299(15) 0.37845(11) 0.0282(3) Uani 1 1 d . . .
H22A H -0.2681 0.8943 0.3180 0.034 Uiso 1 1 calc R . .
H22B H -0.3364 0.8363 0.4136 0.034 Uiso 1 1 calc R . .
C23 C -0.5175(2) 1.06205(18) 0.37197(13) 0.0419(4) Uani 1 1 d . . .
H23A H -0.5470 1.0623 0.3141 0.063 Uiso 1 1 calc R . .
H23B H -0.5543 1.1483 0.3776 0.063 Uiso 1 1 calc R . .
H23C H -0.5877 1.0071 0.4135 0.063 Uiso 1 1 calc R . .

loop_
_atom_site_aniso_label
_atom_site_aniso_U_11
_atom_site_aniso_U_22
_atom_site_aniso_U_33
_atom_site_aniso_U_23
_atom_site_aniso_U_13
_atom_site_aniso_U_12
P1 0.01653(17) 0.01862(18) 0.02051(18) -0.00545(14) 0.00088(13) -0.00258(13)
Si1 0.0260(2) 0.0239(2) 0.0218(2) -0.00813(17) 0.00072(16) -0.00081(17)
Si2 0.0265(2) 0.0191(2) 0.0247(2) -0.00397(16) -0.00003(16) -0.00346(16)
O1 0.0346(6) 0.0201(5) 0.0320(6) -0.0036(5) 0.0027(5) -0.0015(5)
O2 0.0326(6) 0.0279(6) 0.0496(7) -0.0148(6) -0.0018(5) -0.0004(5)
C1 0.0189(7) 0.0190(7) 0.0224(7) -0.0054(6) 0.0005(5) -0.0005(5)
C2 0.0412(10) 0.0360(9) 0.0211(7) -0.0042(7) -0.0011(7) -0.0094(7)
C3 0.0495(11) 0.0460(11) 0.0363(10) -0.0192(9) 0.0076(9) 0.0089(9)
C4 0.0418(10) 0.0384(10) 0.0360(9) -0.0057(8) -0.0101(8) -0.0115(8)
C5 0.0570(12) 0.0330(9) 0.0302(9) 0.0032(7) -0.0084(8) -0.0155(9)
C6 0.0424(10) 0.0218(8) 0.0397(10) -0.0072(7) -0.0002(8) -0.0018(7)
C7 0.0324(9) 0.0325(9) 0.0432(10) -0.0086(8) 0.0093(7) -0.0092(7)
C8 0.0196(7) 0.0238(7) 0.0189(7) -0.0057(6) 0.0004(5) -0.0065(6)
C9 0.0226(7) 0.0283(8) 0.0326(8) -0.0066(7) 0.0028(6) -0.0038(6)
C10 0.0229(8) 0.0433(10) 0.0375(9) -0.0107(8) 0.0070(7) -0.0096(7)
C11 0.0332(9) 0.0383(9) 0.0308(8) -0.0081(7) 0.0076(7) -0.0195(7)
C12 0.0352(9) 0.0258(8) 0.0254(8) -0.0067(6) 0.0026(6) -0.0116(7)
C13 0.0245(7) 0.0243(7) 0.0173(7) -0.0056(6) -0.0007(6) -0.0065(6)
C14 0.0308(8) 0.0189(7) 0.0304(8) -0.0043(6) 0.0055(6) -0.0036(6)
C15 0.0328(9) 0.0243(8) 0.0455(10) -0.0110(7) 0.0003(7) -0.0001(7)
C16 0.0224(7) 0.0194(7) 0.0201(7) -0.0046(6) 0.0012(5) -0.0074(6)
C17 0.0237(7) 0.0285(8) 0.0271(8) -0.0045(6) 0.0006(6) -0.0083(6)
C18 0.0327(9) 0.0362(9) 0.0292(8) -0.0004(7) -0.0080(7) -0.0148(7)
C19 0.0505(11) 0.0377(9) 0.0216(8) -0.0065(7) -0.0012(7) -0.0190(8)
C20 0.0395(9) 0.0341(9) 0.0259(8) -0.0109(7) 0.0088(7) -0.0120(7)
C21 0.0265(7) 0.0210(7) 0.0254(7) -0.0078(6) 0.0049(6) -0.0095(6)
C22 0.0232(7) 0.0295(8) 0.0357(9) -0.0160(7) 0.0088(6) -0.0066(6)
C23 0.0330(9) 0.0358(10) 0.0504(11) -0.0095(9) 0.0025(8) 0.0023(8)

loop_
_atom_type_symbol
_atom_type_description
_atom_type_scat_dispersion_real
_atom_type_scat_dispersion_imag
_atom_type_scat_source
C C 0.0033 0.0016 'International Tables Vol C Tables 4.2.6.8 and 6.1.1.4'
H H 0.0000 0.0000 'International Tables Vol C Tables 4.2.6.8 and 6.1.1.4'
O O 0.0106 0.0060 'International Tables Vol C Tables 4.2.6.8 and 6.1.1.4'
Si Si 0.0817 0.0704 'International Tables Vol C Tables 4.2.6.8 and 6.1.1.4'
P P 0.1023 0.0942 'International Tables Vol C Tables 4.2.6.8 and 6.1.1.4'

loop_
_geom_angle_atom_site_label_1
_geom_angle_atom_site_label_2
_geom_angle_atom_site_label_3
_geom_angle
_geom_angle_site_symmetry_1
_geom_angle_site_symmetry_3
_geom_angle_publ_flag
C1 P1 C8 105.59(6) . . ?
C1 P1 C16 105.56(6) . . ?
C8 P1 C16 97.17(6) . . ?
C1 Si1 C2 113.34(7) . . ?
C1 Si1 C3 109.31(8) . . ?
C1 Si1 C4 112.01(7) . . ?
C2 Si1 C3 106.95(9) . . ?
C2 Si1 C4 104.96(8) . . ?
C3 Si1 C4 110.08(9) . . ?
C1 Si2 C5 112.70(7) . . ?
C1 Si2 C6 109.65(7) . . ?
C1 Si2 C7 111.52(7) . . ?
C5 Si2 C6 104.01(8) . . ?
C5 Si2 C7 108.46(9) . . ?
C6 Si2 C7 110.24(8) . . ?
C14 O1 C15 111.32(12) . . ?
C22 O2 C23 112.11(13) . . ?
P1 C1 Si1 107.53(7) . . ?
P1 C1 Si2 112.94(7) . . ?
Si1 C1 Si2 113.34(7) . . ?
P1 C8 C9 123.78(11) . . ?
P1 C8 C13 117.77(10) . . ?
C9 C8 C13 118.38(13) . . ?
C8 C9 C10 121.62(15) . . ?
C9 C10 C11 119.42(15) . . ?
C10 C11 C12 120.12(15) . . ?
C11 C12 C13 120.92(15) . . ?
C8 C13 C12 119.50(14) . . ?
C8 C13 C14 120.53(12) . . ?
C12 C13 C14 119.95(14) . . ?
O1 C14 C13 110.76(12) . . ?
P1 C16 C17 120.29(11) . . ?
P1 C16 C21 121.01(11) . . ?
C17 C16 C21 118.68(13) . . ?
C16 C17 C18 121.41(15) . . ?
C17 C18 C19 119.76(15) . . ?
C18 C19 C20 119.59(15) . . ?
C19 C20 C21 121.45(15) . . ?
C16 C21 C20 119.08(14) . . ?
C16 C21 C22 123.72(13) . . ?
C20 C21 C22 117.19(13) . . ?
O2 C22 C21 108.64(12) . . ?

loop_
_geom_bond_atom_site_label_1
_geom_bond_atom_site_label_2
_geom_bond_distance
_geom_bond_site_symmetry_2
_geom_bond_publ_flag
P1 C1 1.8480(14) . ?
P1 C8 1.8529(14) . ?
P1 C16 1.8514(14) . ?
Si1 C1 1.9126(15) . ?
Si1 C2 1.8619(17) . ?
Si1 C3 1.8696(17) . ?
Si1 C4 1.8719(18) . ?
Si2 C1 1.9063(15) . ?
Si2 C5 1.8699(18) . ?
Si2 C6 1.8730(17) . ?
Si2 C7 1.8710(17) . ?
O1 C14 1.4172(17) . ?
O1 C15 1.4155(19) . ?
O2 C22 1.4109(18) . ?
O2 C23 1.420(2) . ?
C8 C9 1.397(2) . ?
C8 C13 1.408(2) . ?
C9 C10 1.387(2) . ?
C10 C11 1.383(2) . ?
C11 C12 1.384(2) . ?
C12 C13 1.394(2) . ?
C13 C14 1.504(2) . ?
C16 C17 1.402(2) . ?
C16 C21 1.400(2) . ?
C17 C18 1.381(2) . ?
C18 C19 1.387(3) . ?
C19 C20 1.378(2) . ?
C20 C21 1.400(2) . ?
C21 C22 1.508(2) . ?

loop_
_geom_torsion_atom_site_label_1
_geom_torsion_atom_site_label_2
_geom_torsion_atom_site_label_3
_geom_torsion_atom_site_label_4
_geom_torsion
_geom_torsion_site_symmetry_1
_geom_torsion_site_symmetry_2
_geom_torsion_site_symmetry_3
_geom_torsion_site_symmetry_4
_geom_torsion_publ_flag
C8 P1 C1 Si1 -78.85(8) . . . . ?
C8 P1 C1 Si2 155.35(7) . . . . ?
C16 P1 C1 Si1 178.89(6) . . . . ?
C16 P1 C1 Si2 53.09(9) . . . . ?
C5 Si2 C1 P1 -79.26(10) . . . . ?
C5 Si2 C1 Si1 158.12(9) . . . . ?
C6 Si2 C1 P1 165.39(8) . . . . ?
C6 Si2 C1 Si1 42.78(10) . . . . ?
C7 Si2 C1 P1 43.00(10) . . . . ?
C7 Si2 C1 Si1 -79.61(10) . . . . ?
C2 Si1 C1 P1 31.75(10) . . . . ?
C2 Si1 C1 Si2 157.31(8) . . . . ?
C3 Si1 C1 P1 150.93(9) . . . . ?
C3 Si1 C1 Si2 -83.50(10) . . . . ?
C4 Si1 C1 P1 -86.78(9) . . . . ?
C4 Si1 C1 Si2 38.78(10) . . . . ?
C1 P1 C8 C9 -10.63(14) . . . . ?
C1 P1 C8 C13 166.58(11) . . . . ?
C16 P1 C8 C9 97.78(13) . . . . ?
C16 P1 C8 C13 -85.01(12) . . . . ?
P1 C8 C9 C10 175.60(12) . . . . ?
C13 C8 C9 C10 -1.6(2) . . . . ?
C8 C9 C10 C11 0.0(3) . . . . ?
C9 C10 C11 C12 1.4(3) . . . . ?
C10 C11 C12 C13 -1.3(2) . . . . ?
C11 C12 C13 C8 -0.3(2) . . . . ?
C11 C12 C13 C14 178.47(15) . . . . ?
P1 C8 C13 C12 -175.66(11) . . . . ?
P1 C8 C13 C14 5.58(18) . . . . ?
C9 C8 C13 C12 1.7(2) . . . . ?
C9 C8 C13 C14 -177.06(14) . . . . ?
C15 O1 C14 C13 -175.54(13) . . . . ?
C8 C13 C14 O1 -162.25(13) . . . . ?
C12 C13 C14 O1 19.0(2) . . . . ?
C1 P1 C16 C17 52.28(13) . . . . ?
C1 P1 C16 C21 -129.70(12) . . . . ?
C8 P1 C16 C17 -56.16(13) . . . . ?
C8 P1 C16 C21 121.86(12) . . . . ?
P1 C16 C17 C18 179.03(12) . . . . ?
C21 C16 C17 C18 1.0(2) . . . . ?
C16 C17 C18 C19 -2.1(2) . . . . ?
C17 C18 C19 C20 1.6(2) . . . . ?
C18 C19 C20 C21 -0.1(2) . . . . ?
C19 C20 C21 C16 -1.0(2) . . . . ?
C19 C20 C21 C22 179.00(15) . . . . ?
P1 C16 C21 C20 -177.49(11) . . . . ?
P1 C16 C21 C22 2.5(2) . . . . ?
C17 C16 C21 C20 0.6(2) . . . . ?
C17 C16 C21 C22 -179.46(13) . . . . ?
C23 O2 C22 C21 -172.58(13) . . . . ?
C16 C21 C22 O2 -120.93(15) . . . . ?
C20 C21 C22 O2 59.05(18) . . . . ?

loop_
_cod_related_entry_id
_cod_related_entry_database
_cod_related_entry_code
1 ChemSpider 21145179
